data_4513293
loop_
_publ_author_name
'Gu\'nka, Piotr A.'
'Dranka, Maciej'
'Hanfland, Michael'
'Dziubek, Kamil F.'
'Katrusiak, Andrzej'
'Zachara, Janusz'

_publ_section_title
;
 Cascade of High-Pressure Transitions of Claudetite II and the First Polar
 Phase of Arsenic(III) Oxide
;
_journal_issue 8
_journal_name_full 'Crystal Growth &amp; Design'
_journal_page_first 3950
_journal_paper_doi 10.1021/acs.cgd.5b00567
_journal_volume 15
_journal_year 2015
_chemical_formula_moiety '0.5(As4 O6)'
_chemical_formula_sum 'As2 O3'
_chemical_formula_weight 197.84
_space_group_crystal_system monoclinic
_space_group_IT_number 4
_space_group_name_Hall 'P 2yb'
_space_group_name_H-M_alt 'P 1 21 1'
_symmetry_space_group_name_Hall 'P 2yb'
_symmetry_space_group_name_H-M 'P 1 21 1'
_audit_creation_date 2015-04-13
_audit_creation_method
;
Olex2 1.2-beta
(compiled 2014.11.28 svn.r3107 for OlexSys, GUI svn.r4998)
;
_cell_angle_alpha 90
_cell_angle_beta 106.84(3)
_cell_angle_gamma 90
_cell_formula_units_Z 4
_cell_length_a 8.3192(9)
_cell_length_b 4.0286(2)
_cell_length_c 7.298(3)
_cell_measurement_pressure 1.444e7(5)
_cell_measurement_reflns_used 389
_cell_measurement_temperature 293(2)
_cell_measurement_theta_max 19.2780
_cell_measurement_theta_min 1.4860
_cell_volume 234.10(11)
_computing_cell_refinement
;
CrysAlisPro, Agilent Technologies,
Version 1.171.37.35 (release 13-08-2014 CrysAlis171 .NET)
(compiled Aug 13 2014,18:06:01)
;
_computing_data_collection
;
CrysAlisPro, Agilent Technologies,
Version 1.171.37.35 (release 13-08-2014 CrysAlis171 .NET)
(compiled Aug 13 2014,18:06:01)
;
_computing_data_reduction
;
CrysAlisPro, Agilent Technologies,
Version 1.171.37.35 (release 13-08-2014 CrysAlis171 .NET)
(compiled Aug 13 2014,18:06:01)
;
_computing_molecular_graphics 'Olex2 (Dolomanov et al., 2009)'
_computing_publication_material 'Olex2 (Dolomanov et al., 2009)'
_computing_structure_refinement 'ShelXL (Sheldrick, 2008)'
_diffrn_ambient_environment He
_diffrn_ambient_pressure 1.444e7(5)
_diffrn_ambient_temperature 293(2)
_diffrn_detector 'CCD plate'
_diffrn_measured_fraction_theta_full 0.405
_diffrn_measured_fraction_theta_max 0.256
_diffrn_measurement_details
;
  1 phi    142.00  218.00   0.5000    1.0000
omega____ theta____ kappa____ phi______ frames
   0.0000    0.0000    0.0000     -     152
;
_diffrn_measurement_device 'abstract diffractometer'
_diffrn_measurement_device_type 'MAR-CrysAlisPro-abstract goniometer: imported MAR images'
_diffrn_measurement_method '\p scans'
_diffrn_orient_matrix_UB_11 -0.0590319000
_diffrn_orient_matrix_UB_12 0.0078491000
_diffrn_orient_matrix_UB_13 -0.0138974000
_diffrn_orient_matrix_UB_21 0.0029250000
_diffrn_orient_matrix_UB_22 0.0833130000
_diffrn_orient_matrix_UB_23 -0.0284288000
_diffrn_orient_matrix_UB_31 -0.0036277000
_diffrn_orient_matrix_UB_32 -0.0599152000
_diffrn_orient_matrix_UB_33 -0.0413079000
_diffrn_radiation_monochromator synchrotron
_diffrn_radiation_probe x-ray
_diffrn_radiation_wavelength 0.41427
_diffrn_reflns_av_R_equivalents 0.0959
_diffrn_reflns_av_unetI/netI 0.0809
_diffrn_reflns_laue_measured_fraction_full 0.405
_diffrn_reflns_laue_measured_fraction_max 0.256
_diffrn_reflns_limit_h_max 14
_diffrn_reflns_limit_h_min -13
_diffrn_reflns_limit_k_max 6
_diffrn_reflns_limit_k_min -6
_diffrn_reflns_limit_l_max 5
_diffrn_reflns_limit_l_min -6
_diffrn_reflns_number 682
_diffrn_reflns_point_group_measured_fraction_full 0.433
_diffrn_reflns_point_group_measured_fraction_max 0.263
_diffrn_reflns_theta_full 14.392
_diffrn_reflns_theta_max 20.655
_diffrn_reflns_theta_min 1.491
_diffrn_source synchrotron
_exptl_absorpt_coefficient_mu 6.486
_exptl_absorpt_correction_T_max 1.00000
_exptl_absorpt_correction_T_min 0.38058
_exptl_absorpt_correction_type multi-scan
_exptl_absorpt_process_details
;
CrysAlisPro, Agilent Technologies,
Version 1.171.37.35 (release 13-08-2014 CrysAlis171 .NET)
(compiled Aug 13 2014,18:06:01)
Empirical absorption correction using spherical harmonics,
 implemented in SCALE3 ABSPACK scaling algorithm.
;
_exptl_crystal_density_diffrn 5.613
_exptl_crystal_description block
_exptl_crystal_F_000 360
_exptl_crystal_size_max 0.05
_exptl_crystal_size_mid 0.04
_exptl_crystal_size_min 0.03
_refine_diff_density_max 1.736
_refine_diff_density_min -1.804
_refine_diff_density_rms 0.426
_refine_ls_abs_structure_details
;
 Refined as an inversion twin.
;
_refine_ls_extinction_method none
_refine_ls_goodness_of_fit_ref 1.117
_refine_ls_hydrogen_treatment undef
_refine_ls_matrix_type full
_refine_ls_number_parameters 62
_refine_ls_number_reflns 532
_refine_ls_number_restraints 67
_refine_ls_restrained_S_all 1.050
_refine_ls_R_factor_all 0.0943
_refine_ls_R_factor_gt 0.0867
_refine_ls_shift/su_max 0.000
_refine_ls_shift/su_mean 0.000
_refine_ls_structure_factor_coef Fsqd
_refine_ls_weighting_details 'w=1/[\s^2^(Fo^2^)+(0.1700P)^2^+3.8330P] where P=(Fo^2^+2Fc^2^)/3'
_refine_ls_weighting_scheme calc
_refine_ls_wR_factor_gt 0.2291
_refine_ls_wR_factor_ref 0.2406
_reflns_Friedel_coverage 0.846
_reflns_friedel_fraction_full 0.471
_reflns_friedel_fraction_max 0.270
_reflns_number_gt 484
_reflns_number_total 532
_reflns_threshold_expression 'I > 2\s(I)'
_cod_data_source_file cg5b00567_si_002.cif
_cod_data_source_block mclau2_018_pl
_cod_depositor_comments 'Adding full bibliography for 4513277--4513300.cif.'
_cod_database_code 4513293
_shelx_space_group_comment
;
The symmetry employed for this shelxl refinement is uniquely defined
by the following loop, which should always be used as a source of
symmetry information in preference to the above space-group names.
They are only intended as comments.
;
_olex2_refinement_description
;
1. Twinned data refinement
 Scales: 1.0(5) 0.0(5)
2. Restrained distances
 As1-O1 \\sim As1-O2 \\sim As2-O2 \\sim As2-O3 \\sim As3-O4 \\sim As3-O5 \\sim
As4-O5 \\sim As4-O6 \\sim As1-
 O1 \\sim As1-O1 \\sim As1-O1_$1 \\sim As2-O3_$2 \\sim As3-O4_$3 \\sim As4-O6_$4
 with sigma of 0.01
;
_shelx_shelxl_version_number 2014/7
_olex2_submission_special_instructions 'No special instructions were received'

loop_
_space_group_symop_operation_xyz
'x, y, z'
'-x, y+1/2, -z'

loop_
_atom_site_label
_atom_site_type_symbol
_atom_site_fract_x
_atom_site_fract_y
_atom_site_fract_z
_atom_site_U_iso_or_equiv
_atom_site_adp_type
_atom_site_occupancy
_atom_site_site_symmetry_order
_atom_site_calc_flag
_atom_site_refinement_flags_posn
As1 As 0.3708(5) 0.2287(8) -0.1138(13) 0.025(4) Uani 1 1 d D
As2 As 0.1195(4) 0.0174(8) 0.1269(12) 0.021(4) Uani 1 1 d D
O1 O 0.5778(19) 0.307(4) 0.042(5) 0.021(5) Uiso 1 1 d D
O2 O 0.258(3) 0.300(5) 0.057(4) 0.021(5) Uiso 1 1 d D
O3 O -0.036(2) 0.336(5) 0.106(3) 0.030(6) Uiso 1 1 d D
As3 As 0.3986(5) 0.6010(10) 0.3529(12) 0.021(4) Uani 1 1 d D
As4 As 0.1436(5) 0.6567(9) 0.5744(15) 0.029(4) Uani 1 1 d D
O4 O 0.528(2) 0.238(4) 0.403(2) 0.020(5) Uiso 1 1 d D
O5 O 0.231(3) 0.409(5) 0.423(4) 0.022(5) Uiso 1 1 d D
O6 O -0.025(2) 0.812(5) 0.380(3) 0.024(5) Uiso 1 1 d D

loop_
_atom_site_aniso_label
_atom_site_aniso_U_11
_atom_site_aniso_U_22
_atom_site_aniso_U_33
_atom_site_aniso_U_23
_atom_site_aniso_U_13
_atom_site_aniso_U_12
As1 0.0259(17) 0.0187(17) 0.038(13) 0.004(2) 0.021(4) 0.0036(14)
As2 0.0230(17) 0.0188(15) 0.023(14) 0.001(3) 0.010(4) -0.0009(14)
As3 0.0238(16) 0.0209(16) 0.023(12) 0.005(2) 0.014(4) -0.0002(14)
As4 0.0218(16) 0.0203(17) 0.050(14) 0.002(2) 0.016(4) 0.0013(13)

loop_
_atom_type_symbol
_atom_type_description
_atom_type_scat_dispersion_real
_atom_type_scat_dispersion_imag
_atom_type_scat_source
As As 0.3110 0.7990 'International Tables Vol C Tables 4.2.6.8 and 6.1.1.4'
O O 0.0020 0.0020 'International Tables Vol C Tables 4.2.6.8 and 6.1.1.4'

loop_
_geom_angle_atom_site_label_1
_geom_angle_atom_site_label_2
_geom_angle_atom_site_label_3
_geom_angle
_geom_angle_site_symmetry_1
_geom_angle_site_symmetry_3
O1 As1 O1 83.0(4) 2_645 .
O2 As1 O1 94.5(14) . 2_645
O2 As1 O1 97.5(14) . .
O2 As2 O3 95.5(9) . 2_545
O3 As2 O2 91.6(10) . .
O3 As2 O3 97.9(7) . 2_545
As1 O1 As1 117.1(10) 2_655 .
As1 O2 As2 127.3(11) . .
As2 O3 As2 116.4(11) . 2
O4 As3 O4 92.1(7) . 2_656
O4 As3 O5 93.5(11) . .
O5 As3 O4 85.4(11) . 2_656
O6 As4 O5 94.0(13) . .
O6 As4 O5 91.6(10) 2_546 .
O6 As4 O6 94.1(8) 2_546 .
As3 O4 As3 117.7(11) . 2_646
As3 O5 As4 115.0(9) . .
As4 O6 As4 118.1(11) 2_556 .

loop_
_geom_bond_atom_site_label_1
_geom_bond_atom_site_label_2
_geom_bond_distance
_geom_bond_site_symmetry_2
As1 O1 1.793(11) 2_645
As1 O1 1.795(12) .
As1 O2 1.790(12) .
As2 O2 1.793(11) .
As2 O3 1.794(12) 2_545
As2 O3 1.795(11) .
O1 As1 1.793(11) 2_655
O3 As2 1.794(12) 2
As3 O4 1.791(11) .
As3 O4 1.794(12) 2_656
As3 O5 1.794(11) .
As4 O5 1.794(12) .
As4 O6 1.794(13) .
As4 O6 1.789(12) 2_546
O4 As3 1.794(12) 2_646
O6 As4 1.789(12) 2_556

loop_
_geom_torsion_atom_site_label_1
_geom_torsion_atom_site_label_2
_geom_torsion_atom_site_label_3
_geom_torsion_atom_site_label_4
_geom_torsion
_geom_torsion_site_symmetry_1
_geom_torsion_site_symmetry_4
O1 As1 O1 As1 -165(3) 2_645 2_655
O1 As1 O2 As2 -39(2) 2_645 .
O1 As1 O2 As2 -122.8(19) . .
O2 As1 O1 As1 -71(2) . 2_655
O2 As2 O3 As2 61.0(17) . 2
O3 As2 O2 As1 -36(2) 2_545 .
O3 As2 O2 As1 -134(2) . .
O3 As2 O3 As2 -34.8(16) 2_545 2
O4 As3 O4 As3 20.5(11) 2_656 2_646
O4 As3 O5 As4 134.2(18) . .
O4 As3 O5 As4 42.4(19) 2_656 .
O5 As3 O4 As3 -64.9(16) . 2_646
O5 As4 O6 As4 -167.1(14) . 2_556
O6 As4 O5 As3 -170.2(19) 2_546 .
O6 As4 O5 As3 96(2) . .
O6 As4 O6 As4 101(2) 2_546 2_556

loop_
_twin_individual_id
_twin_individual_mass_fraction_refined
1 1.0(5)
2 0.0(5)
